data_7128036
loop_
_publ_author_name
'Tarrieu, Robert'
'Delgado, Irene Hernandez'
'Zinna, Francesco'
'Dorcet, Vincent'
'Colombel-Rouen, Sophie'
'Cr\'evisy, Christophe'
'Basl\'e, Olivier'
'Bosson, Johann'
'Lacour, J\'er\^ome'

_publ_section_title
;
 Hybrids of cationic [4]helicene and N-heterocyclic carbene as ligands for
 complexes exhibiting (chir)optical properties in the far red spectral
 window.
;
_journal_issue 31
_journal_name_full 'Chemical communications (Cambridge, England)'
_journal_page_first 3793
_journal_page_last 3796
_journal_paper_doi 10.1039/d1cc00898f
_journal_volume 57
_journal_year 2021
_chemical_compound_source 'synthesis as described'
_chemical_formula_moiety 'C42 H53 N4 O2 Se, F6 P, 2(C H2 Cl2)'
_chemical_formula_sum 'C44 H57 Cl4 F6 N4 O2 P Se'
_chemical_formula_weight 1039.66
_space_group_crystal_system triclinic
_space_group_IT_number 2
_space_group_name_Hall '-P 1'
_space_group_name_H-M_alt 'P -1'
_atom_sites_solution_hydrogens geom
_atom_sites_solution_primary dual
_atom_sites_solution_secondary difmap
_audit_update_record
;
2021-02-11 deposited with the CCDC.	2021-03-11 downloaded from the CCDC.
;
_cell_angle_alpha 88.465(2)
_cell_angle_beta 86.617(2)
_cell_angle_gamma 87.886(2)
_cell_formula_units_Z 2
_cell_length_a 9.8906(6)
_cell_length_b 12.5154(9)
_cell_length_c 19.2461(13)
_cell_measurement_reflns_used 9878
_cell_measurement_temperature 150(2)
_cell_measurement_theta_max 26.54
_cell_measurement_theta_min 2.37
_cell_measurement_wavelength 0.71073
_cell_volume 2375.9(3)
_computing_cell_refinement 'Bruker APEX2 (Bruker, 2014)'
_computing_data_collection 'Bruker APEX2 (Bruker, 2014)'
_computing_data_reduction 'Bruker APEX2 (Bruker, 2014)'
_computing_molecular_graphics
;
   'SXGRAPH (L. Farrugia, 1999), Mercury (CSD, 2020)'
;
_computing_publication_material 'CRYSCALC (T. Roisnel, local program, 2020)'
_computing_structure_refinement 'SHELXL-2018_3 (Sheldrick, 2018)'
_computing_structure_solution 'SHELXT (Sheldrick, 2015)'
_diffrn_ambient_temperature 150(2)
_diffrn_detector 'CCD plate'
_diffrn_detector_area_resol_mean 8.33
_diffrn_measured_fraction_theta_full 0.999
_diffrn_measured_fraction_theta_max 0.997
_diffrn_measurement_device_type 'APEXII, Bruker-AXS'
_diffrn_measurement_method 'CCD rotation images, thin slices'
_diffrn_orient_matrix_UB_11 -0.0225580
_diffrn_orient_matrix_UB_12 0.0784742
_diffrn_orient_matrix_UB_13 -0.0029842
_diffrn_orient_matrix_UB_21 -0.0015226
_diffrn_orient_matrix_UB_22 -0.0038621
_diffrn_orient_matrix_UB_23 -0.0517773
_diffrn_orient_matrix_UB_31 -0.0987923
_diffrn_orient_matrix_UB_32 -0.0149565
_diffrn_orient_matrix_UB_33 0.0045820
_diffrn_radiation_monochromator graphite
_diffrn_radiation_probe x-ray
_diffrn_radiation_source 'fine-focus sealed tube'
_diffrn_radiation_type MoK\a
_diffrn_radiation_wavelength 0.71073
_diffrn_reflns_av_R_equivalents 0.0651
_diffrn_reflns_av_unetI/netI 0.0655
_diffrn_reflns_limit_h_max 12
_diffrn_reflns_limit_h_min -8
_diffrn_reflns_limit_k_max 16
_diffrn_reflns_limit_k_min -16
_diffrn_reflns_limit_l_max 25
_diffrn_reflns_limit_l_min -24
_diffrn_reflns_number 58756
_diffrn_reflns_theta_full 25.242
_diffrn_reflns_theta_max 27.561
_diffrn_reflns_theta_min 1.965
_exptl_absorpt_coefficient_mu 1.113
_exptl_absorpt_correction_T_max 0.846
_exptl_absorpt_correction_T_min 0.713
_exptl_absorpt_correction_type multi-scan
_exptl_absorpt_process_details
;
  [Sheldrick, G.M. (2014). SADABS Bruker AXS Inc., Madison, Wisconsin, USA]
;
_exptl_crystal_colour green
_exptl_crystal_density_diffrn 1.453
_exptl_crystal_description prism
_exptl_crystal_F_000 1072
_exptl_crystal_size_max 0.600
_exptl_crystal_size_mid 0.310
_exptl_crystal_size_min 0.150
_refine_diff_density_max 1.177
_refine_diff_density_min -1.191
_refine_diff_density_rms 0.084
_refine_ls_extinction_method none
_refine_ls_goodness_of_fit_ref 1.005
_refine_ls_hydrogen_treatment constr
_refine_ls_matrix_type full
_refine_ls_number_parameters 563
_refine_ls_number_reflns 10948
_refine_ls_number_restraints 0
_refine_ls_restrained_S_all 1.005
_refine_ls_R_factor_all 0.0910
_refine_ls_R_factor_gt 0.0520
_refine_ls_shift/su_max 0.005
_refine_ls_shift/su_mean 0.000
_refine_ls_structure_factor_coef Fsqd
_refine_ls_weighting_details 'w=1/[\s^2^(Fo^2^)+(0.0778P)^2^+1.8924P] where P=(Fo^2^+2Fc^2^)/3'
_refine_ls_weighting_scheme calc
_refine_ls_wR_factor_gt 0.1292
_refine_ls_wR_factor_ref 0.1493
_reflns_number_gt 7508
_reflns_number_total 10948
_reflns_threshold_expression >2sigma(I)
_cod_data_source_file d1cc00898f2.cif
_cod_data_source_block DB254
_cod_depositor_comments 'Adding full bibliography for 7128035--7128036.cif.'
_cod_database_code 7128036

loop_
_space_group_symop_operation_xyz
'x, y, z'
'-x, -y, -z'

loop_
_atom_site_label
_atom_site_type_symbol
_atom_site_fract_x
_atom_site_fract_y
_atom_site_fract_z
_atom_site_U_iso_or_equiv
_atom_site_adp_type
_atom_site_occupancy
_atom_site_site_symmetry_order
_atom_site_calc_flag
_atom_site_refinement_flags_posn
_atom_site_refinement_flags_adp
_atom_site_refinement_flags_occupancy
_atom_site_disorder_assembly
_atom_site_disorder_group
Se1 Se 0.50547(3) 0.72480(3) 0.63251(2) 0.02359(11) Uani 1 1 d . . . . .
C1 C 0.9101(3) 0.7918(3) 0.56693(18) 0.0253(7) Uani 1 1 d . . . . .
H1A H 0.948093 0.848615 0.535659 0.030 Uiso 1 1 calc R U . . .
H1B H 0.985261 0.759527 0.593068 0.030 Uiso 1 1 calc R U . . .
C2 C 0.8554(4) 0.7060(3) 0.52247(19) 0.0306(8) Uani 1 1 d . . . . .
H2A H 0.810560 0.652092 0.553594 0.037 Uiso 1 1 calc R U . . .
H2B H 0.932580 0.669445 0.496686 0.037 Uiso 1 1 calc R U . . .
C3 C 0.7545(3) 0.7487(3) 0.47024(18) 0.0290(8) Uani 1 1 d . . . . .
H3A H 0.714068 0.687338 0.448748 0.035 Uiso 1 1 calc R U . . .
H3B H 0.680446 0.789552 0.495603 0.035 Uiso 1 1 calc R U . . .
C4 C 0.8172(3) 0.8204(3) 0.41268(18) 0.0294(8) Uani 1 1 d . . . . .
H4A H 0.865910 0.774779 0.377441 0.035 Uiso 1 1 calc R U . . .
H4B H 0.884847 0.865071 0.432866 0.035 Uiso 1 1 calc R U . . .
C5 C 0.7149(4) 0.8938(3) 0.37636(19) 0.0326(8) Uani 1 1 d . . . . .
H5A H 0.640726 0.850210 0.361508 0.039 Uiso 1 1 calc R U . . .
H5B H 0.760229 0.925839 0.333971 0.039 Uiso 1 1 calc R U . . .
C6 C 0.6536(3) 0.9840(3) 0.4221(2) 0.0341(9) Uani 1 1 d . . . . .
H6A H 0.577755 1.019792 0.398216 0.041 Uiso 1 1 calc R U . . .
H6B H 0.615821 0.952248 0.466421 0.041 Uiso 1 1 calc R U . . .
C7 C 0.7546(3) 1.0679(3) 0.4385(2) 0.0310(8) Uani 1 1 d . . . . .
H7A H 0.842449 1.031108 0.447493 0.037 Uiso 1 1 calc R U . . .
H7B H 0.769312 1.115394 0.396982 0.037 Uiso 1 1 calc R U . . .
C8 C 0.7107(3) 1.1364(3) 0.50070(19) 0.0292(8) Uani 1 1 d . . . . .
H8A H 0.618636 1.167164 0.493958 0.035 Uiso 1 1 calc R U . . .
H8B H 0.772728 1.196475 0.502040 0.035 Uiso 1 1 calc R U . . .
C9 C 0.7094(3) 1.0755(3) 0.57106(19) 0.0280(8) Uani 1 1 d . . . . .
H9A H 0.665094 1.121926 0.607224 0.034 Uiso 1 1 calc R U . . .
H9B H 0.654100 1.011577 0.568340 0.034 Uiso 1 1 calc R U . . .
C10 C 0.8499(3) 1.0401(3) 0.59331(19) 0.0261(7) Uani 1 1 d . . . . .
H10A H 0.905910 1.018242 0.551409 0.031 Uiso 1 1 calc R U . . .
H10B H 0.892512 1.102438 0.612516 0.031 Uiso 1 1 calc R U . . .
C11 C 0.8532(3) 0.9488(3) 0.64696(18) 0.0247(7) Uani 1 1 d . . . . .
H11A H 0.794062 0.968659 0.688264 0.030 Uiso 1 1 calc R U . . .
H11B H 0.946730 0.937883 0.662074 0.030 Uiso 1 1 calc R U . . .
C12 C 0.8059(3) 0.8430(3) 0.61865(17) 0.0211(7) Uani 1 1 d . . . . .
H12 H 0.721389 0.859517 0.593723 0.025 Uiso 1 1 calc R U . . .
N13 N 0.7722(2) 0.7667(2) 0.67616(14) 0.0193(6) Uani 1 1 d . . . . .
C14 C 0.8597(3) 0.7341(3) 0.72664(17) 0.0245(7) Uani 1 1 d . . . . .
H14 H 0.948146 0.759125 0.731317 0.029 Uiso 1 1 calc R U . . .
C15 C 0.7972(3) 0.6609(3) 0.76774(17) 0.0231(7) Uani 1 1 d . . . . .
H15 H 0.832904 0.624357 0.806882 0.028 Uiso 1 1 calc R U . . .
N16 N 0.6701(2) 0.6485(2) 0.74233(13) 0.0173(5) Uani 1 1 d . . . . .
C17 C 0.6542(3) 0.7142(2) 0.68549(16) 0.0162(6) Uani 1 1 d . . . . .
C18 C 0.5725(3) 0.5753(2) 0.77059(16) 0.0179(6) Uani 1 1 d . . . . .
C19 C 0.4536(3) 0.6171(2) 0.80259(16) 0.0190(6) Uani 1 1 d . . . . .
H19 H 0.437654 0.692392 0.801272 0.023 Uiso 1 1 calc R U . . .
C20 C 0.3581(3) 0.5545(2) 0.83601(16) 0.0178(6) Uani 1 1 d . . . . .
H20 H 0.275873 0.585923 0.855291 0.021 Uiso 1 1 calc R U . . .
C21 C 0.3828(3) 0.4438(2) 0.84150(15) 0.0153(6) Uani 1 1 d . . . . .
N22 N 0.2951(2) 0.3781(2) 0.87871(13) 0.0169(5) Uani 1 1 d . . . . .
C23 C 0.3064(3) 0.2683(2) 0.87336(16) 0.0188(6) Uani 1 1 d . . . . .
C24 C 0.2053(3) 0.2032(3) 0.90444(18) 0.0242(7) Uani 1 1 d . . . . .
H24 H 0.131874 0.233826 0.932068 0.029 Uiso 1 1 calc R U . . .
C25 C 0.2142(3) 0.0957(3) 0.89441(19) 0.0294(8) Uani 1 1 d . . . . .
H25 H 0.148886 0.051592 0.917794 0.035 Uiso 1 1 calc R U . . .
C26 C 0.3162(3) 0.0480(3) 0.85079(19) 0.0277(8) Uani 1 1 d . . . . .
H26 H 0.315617 -0.026173 0.841703 0.033 Uiso 1 1 calc R U . . .
C27 C 0.4167(3) 0.1096(3) 0.82149(18) 0.0226(7) Uani 1 1 d . . . . .
C28 C 0.4215(3) 0.2210(2) 0.83703(16) 0.0184(6) Uani 1 1 d . . . . .
C29 C 0.5321(3) 0.2869(2) 0.81521(15) 0.0163(6) Uani 1 1 d . . . . .
C30 C 0.5042(3) 0.3974(2) 0.80939(15) 0.0153(6) Uani 1 1 d . . . . .
C31 C 0.5967(3) 0.4648(2) 0.77029(16) 0.0162(6) Uani 1 1 d . . . . .
N32 N 0.7051(2) 0.4145(2) 0.73268(14) 0.0187(6) Uani 1 1 d . . . . .
C33 C 0.7534(3) 0.3150(2) 0.75559(17) 0.0193(7) Uani 1 1 d . . . . .
C34 C 0.8853(3) 0.2785(3) 0.73370(18) 0.0258(7) Uani 1 1 d . . . . .
H34 H 0.937964 0.318417 0.700023 0.031 Uiso 1 1 calc R U . . .
C35 C 0.9365(3) 0.1848(3) 0.76167(19) 0.0296(8) Uani 1 1 d . . . . .
H35 H 1.024302 0.159226 0.745960 0.036 Uiso 1 1 calc R U . . .
C36 C 0.8636(3) 0.1262(3) 0.81229(19) 0.0290(8) Uani 1 1 d . . . . .
H36 H 0.903369 0.063421 0.832528 0.035 Uiso 1 1 calc R U . . .
C37 C 0.7340(3) 0.1592(3) 0.83306(18) 0.0232(7) Uani 1 1 d . . . . .
C38 C 0.6714(3) 0.2510(2) 0.80078(16) 0.0182(6) Uani 1 1 d . . . . .
C39 C 0.1733(3) 0.4254(3) 0.91598(17) 0.0198(7) Uani 1 1 d . . . . .
H39A H 0.193256 0.497730 0.931347 0.024 Uiso 1 1 calc R U . . .
H39B H 0.149809 0.380897 0.957955 0.024 Uiso 1 1 calc R U . . .
C40 C 0.0534(3) 0.4331(3) 0.87000(17) 0.0229(7) Uani 1 1 d . . . . .
H40A H 0.071655 0.486587 0.832071 0.027 Uiso 1 1 calc R U . . .
H40B H 0.043372 0.363136 0.848442 0.027 Uiso 1 1 calc R U . . .
C41 C -0.0784(3) 0.4648(3) 0.90990(19) 0.0292(8) Uani 1 1 d . . . . .
H41A H -0.093586 0.415235 0.949668 0.044 Uiso 1 1 calc R U . . .
H41B H -0.153602 0.461783 0.879147 0.044 Uiso 1 1 calc R U . . .
H41C H -0.072999 0.537650 0.926643 0.044 Uiso 1 1 calc R U . . .
C42 C 0.7558(3) 0.4582(3) 0.66411(17) 0.0256(7) Uani 1 1 d . . . . .
H42A H 0.854534 0.468239 0.664914 0.031 Uiso 1 1 calc R U . . .
H42B H 0.711329 0.529159 0.655783 0.031 Uiso 1 1 calc R U . . .
C43 C 0.7293(4) 0.3857(3) 0.60475(19) 0.0316(8) Uani 1 1 d . . . . .
H43A H 0.771729 0.415362 0.560854 0.038 Uiso 1 1 calc R U . . .
H43B H 0.771829 0.314179 0.613550 0.038 Uiso 1 1 calc R U . . .
C44 C 0.5798(4) 0.3746(4) 0.5967(2) 0.0506(12) Uani 1 1 d . . . . .
H44A H 0.540053 0.335429 0.637203 0.076 Uiso 1 1 calc R U . . .
H44B H 0.566644 0.335326 0.554373 0.076 Uiso 1 1 calc R U . . .
H44C H 0.535611 0.445749 0.593254 0.076 Uiso 1 1 calc R U . . .
O45 O 0.5118(2) 0.07360(18) 0.77334(13) 0.0280(5) Uani 1 1 d . . . . .
C46 C 0.5066(4) -0.0358(3) 0.7554(2) 0.0396(10) Uani 1 1 d . . . . .
H46A H 0.527581 -0.081538 0.795718 0.059 Uiso 1 1 calc R U . . .
H46B H 0.573001 -0.050806 0.716739 0.059 Uiso 1 1 calc R U . . .
H46C H 0.415550 -0.050281 0.741293 0.059 Uiso 1 1 calc R U . . .
O47 O 0.6592(2) 0.11216(18) 0.88582(13) 0.0290(6) Uani 1 1 d . . . . .
C48 C 0.7204(4) 0.0231(3) 0.9221(2) 0.0450(11) Uani 1 1 d . . . . .
H48A H 0.745412 -0.033736 0.889272 0.067 Uiso 1 1 calc R U . . .
H48B H 0.655817 -0.003807 0.958447 0.067 Uiso 1 1 calc R U . . .
H48C H 0.801660 0.046068 0.943485 0.067 Uiso 1 1 calc R U . . .
P1 P 1.06569(10) 0.78904(7) 0.89262(6) 0.0328(2) Uani 1 1 d . . . . .
F1 F 0.9106(2) 0.7688(2) 0.90981(18) 0.0725(9) Uani 1 1 d . . . . .
F2 F 1.0684(2) 0.70195(17) 0.83299(13) 0.0434(6) Uani 1 1 d . . . . .
F3 F 1.1087(3) 0.6953(2) 0.94548(14) 0.0645(8) Uani 1 1 d . . . . .
F4 F 1.0288(3) 0.88064(18) 0.83764(14) 0.0529(7) Uani 1 1 d . . . . .
F5 F 1.0650(3) 0.8743(2) 0.95143(15) 0.0709(9) Uani 1 1 d . . . . .
F6 F 1.2231(2) 0.80675(19) 0.87379(16) 0.0584(8) Uani 1 1 d . . . . .
C101 C 0.4539(5) 0.7413(6) 0.9814(3) 0.083(2) Uani 1 1 d . . . . .
H10C H 0.451656 0.794662 1.018507 0.099 Uiso 1 1 calc R U . . .
H10D H 0.385714 0.764631 0.947960 0.099 Uiso 1 1 calc R U . . .
Cl1 Cl 0.61269(12) 0.73792(12) 0.93875(7) 0.0639(4) Uani 1 1 d . . . . .
Cl2 Cl 0.41106(17) 0.6194(2) 1.01763(7) 0.1304(10) Uani 1 1 d . . . . .
C201 C 0.2212(5) 0.5374(4) 0.6738(2) 0.0478(11) Uani 1 1 d . . . . .
H20A H 0.168350 0.576893 0.710768 0.057 Uiso 1 1 calc R U . . .
H20B H 0.313692 0.565500 0.669692 0.057 Uiso 1 1 calc R U . . .
Cl11 Cl 0.14451(19) 0.55783(13) 0.59474(8) 0.0881(5) Uani 1 1 d . . . . .
Cl12 Cl 0.23029(10) 0.40002(9) 0.69683(5) 0.0417(2) Uani 1 1 d . . . . .

loop_
_atom_site_aniso_label
_atom_site_aniso_U_11
_atom_site_aniso_U_22
_atom_site_aniso_U_33
_atom_site_aniso_U_23
_atom_site_aniso_U_13
_atom_site_aniso_U_12
Se1 0.01881(16) 0.02572(19) 0.0266(2) 0.00625(14) -0.00546(13) -0.00430(13)
C1 0.0239(16) 0.0236(18) 0.0281(19) -0.0008(15) 0.0023(14) -0.0032(14)
C2 0.0356(19) 0.0219(19) 0.034(2) -0.0041(16) 0.0065(16) -0.0052(15)
C3 0.0292(18) 0.029(2) 0.030(2) -0.0091(16) 0.0039(15) -0.0098(15)
C4 0.0311(18) 0.031(2) 0.0258(19) -0.0065(16) 0.0039(15) -0.0048(15)
C5 0.0313(18) 0.037(2) 0.030(2) -0.0031(17) -0.0037(15) -0.0076(16)
C6 0.0233(17) 0.038(2) 0.041(2) -0.0038(18) -0.0040(16) -0.0026(15)
C7 0.0274(17) 0.029(2) 0.036(2) 0.0035(16) 0.0002(15) -0.0025(15)
C8 0.0275(17) 0.0200(18) 0.039(2) 0.0032(16) 0.0003(15) 0.0022(14)
C9 0.0241(16) 0.0258(19) 0.033(2) -0.0001(16) 0.0044(15) -0.0038(14)
C10 0.0243(16) 0.0176(17) 0.036(2) -0.0005(15) 0.0036(14) -0.0059(13)
C11 0.0251(16) 0.0218(18) 0.0274(19) -0.0005(14) -0.0007(14) -0.0070(14)
C12 0.0229(15) 0.0207(17) 0.0195(17) 0.0041(13) 0.0004(13) -0.0059(13)
N13 0.0200(12) 0.0176(14) 0.0208(14) 0.0028(11) -0.0030(11) -0.0051(10)
C14 0.0215(15) 0.0263(18) 0.0267(18) 0.0019(15) -0.0078(14) -0.0053(13)
C15 0.0234(16) 0.0234(18) 0.0233(18) 0.0022(14) -0.0082(13) -0.0028(13)
N16 0.0199(12) 0.0115(13) 0.0208(14) 0.0003(11) -0.0031(10) -0.0034(10)
C17 0.0187(14) 0.0125(15) 0.0173(16) -0.0005(12) 0.0005(12) -0.0008(12)
C18 0.0191(14) 0.0176(16) 0.0173(16) 0.0015(13) -0.0031(12) -0.0046(12)
C19 0.0249(15) 0.0132(15) 0.0190(16) -0.0014(13) -0.0040(13) 0.0015(12)
C20 0.0183(14) 0.0163(16) 0.0184(16) -0.0020(13) 0.0008(12) 0.0011(12)
C21 0.0170(14) 0.0153(15) 0.0139(15) -0.0011(12) -0.0017(11) -0.0031(11)
N22 0.0165(12) 0.0159(13) 0.0180(14) -0.0002(11) 0.0009(10) -0.0001(10)
C23 0.0223(15) 0.0142(16) 0.0204(16) 0.0000(13) -0.0036(13) -0.0025(12)
C24 0.0216(16) 0.0237(18) 0.0269(18) 0.0016(14) 0.0026(13) -0.0031(13)
C25 0.0271(17) 0.0250(19) 0.036(2) 0.0051(16) 0.0034(15) -0.0097(14)
C26 0.0287(17) 0.0153(17) 0.039(2) 0.0010(15) -0.0006(15) -0.0054(14)
C27 0.0240(16) 0.0167(16) 0.0271(18) -0.0008(14) -0.0028(14) -0.0006(13)
C28 0.0188(14) 0.0148(16) 0.0215(17) 0.0023(13) -0.0009(12) -0.0008(12)
C29 0.0197(14) 0.0160(16) 0.0135(15) -0.0002(12) -0.0035(12) 0.0002(12)
C30 0.0167(14) 0.0153(15) 0.0143(15) -0.0010(12) -0.0036(11) -0.0007(11)
C31 0.0175(14) 0.0151(15) 0.0162(15) -0.0006(12) -0.0017(12) -0.0007(12)
N32 0.0190(12) 0.0139(13) 0.0227(14) -0.0003(11) 0.0035(11) -0.0022(10)
C33 0.0169(14) 0.0185(16) 0.0230(17) -0.0024(13) -0.0030(12) -0.0019(12)
C34 0.0199(15) 0.0261(19) 0.0311(19) -0.0051(15) 0.0017(14) 0.0003(13)
C35 0.0189(16) 0.031(2) 0.039(2) -0.0088(17) -0.0025(15) 0.0062(14)
C36 0.0250(17) 0.0240(19) 0.039(2) -0.0059(16) -0.0086(15) 0.0061(14)
C37 0.0237(16) 0.0188(17) 0.0274(18) -0.0025(14) -0.0045(14) -0.0006(13)
C38 0.0188(14) 0.0157(16) 0.0201(16) -0.0030(13) -0.0009(12) -0.0001(12)
C39 0.0215(15) 0.0173(16) 0.0200(17) -0.0018(13) 0.0054(13) -0.0010(12)
C40 0.0226(15) 0.0230(18) 0.0227(18) -0.0002(14) 0.0014(13) -0.0006(13)
C41 0.0220(16) 0.031(2) 0.033(2) 0.0063(16) 0.0036(14) 0.0025(14)
C42 0.0289(17) 0.0237(18) 0.0235(18) 0.0011(14) 0.0075(14) -0.0059(14)
C43 0.040(2) 0.031(2) 0.0233(19) -0.0031(16) 0.0031(15) 0.0049(16)
C44 0.046(2) 0.055(3) 0.053(3) -0.029(2) -0.014(2) 0.009(2)
O45 0.0280(12) 0.0157(12) 0.0398(15) -0.0074(10) 0.0063(11) -0.0039(9)
C46 0.040(2) 0.0186(19) 0.060(3) -0.0120(18) 0.0055(19) -0.0031(16)
O47 0.0314(13) 0.0197(12) 0.0350(14) 0.0089(11) -0.0031(11) 0.0055(10)
C48 0.047(2) 0.031(2) 0.055(3) 0.020(2) -0.005(2) 0.0097(18)
P1 0.0327(5) 0.0188(5) 0.0483(6) 0.0040(4) -0.0139(4) -0.0058(4)
F1 0.0353(14) 0.0623(19) 0.119(3) -0.0241(18) 0.0159(15) -0.0106(13)
F2 0.0403(12) 0.0273(12) 0.0642(16) -0.0074(11) -0.0178(11) 0.0052(10)
F3 0.098(2) 0.0363(14) 0.0619(18) 0.0246(13) -0.0284(16) -0.0191(14)
F4 0.0652(16) 0.0261(12) 0.0683(17) 0.0082(12) -0.0272(13) 0.0147(11)
F5 0.116(2) 0.0385(15) 0.0612(18) -0.0138(13) -0.0135(17) -0.0220(16)
F6 0.0333(12) 0.0420(15) 0.102(2) 0.0190(14) -0.0241(13) -0.0156(11)
C101 0.055(3) 0.155(6) 0.036(3) -0.013(3) -0.011(2) 0.048(4)
Cl1 0.0455(6) 0.0875(10) 0.0609(8) -0.0173(7) -0.0018(6) -0.0225(6)
Cl2 0.0847(11) 0.277(3) 0.0373(8) 0.0310(11) -0.0223(7) -0.1028(14)
C201 0.056(3) 0.051(3) 0.039(2) 0.001(2) -0.012(2) -0.014(2)
Cl11 0.1209(13) 0.0867(11) 0.0575(9) -0.0027(8) -0.0369(9) 0.0370(10)
Cl12 0.0470(5) 0.0491(6) 0.0301(5) -0.0073(4) -0.0031(4) -0.0129(5)

loop_
_atom_type_symbol
_atom_type_description
_atom_type_scat_dispersion_real
_atom_type_scat_dispersion_imag
_atom_type_scat_source
C C 0.0033 0.0016 'International Tables Vol C Tables 4.2.6.8 and 6.1.1.4'
H H 0.0000 0.0000 'International Tables Vol C Tables 4.2.6.8 and 6.1.1.4'
F F 0.0171 0.0103 'International Tables Vol C Tables 4.2.6.8 and 6.1.1.4'
N N 0.0061 0.0033 'International Tables Vol C Tables 4.2.6.8 and 6.1.1.4'
O O 0.0106 0.0060 'International Tables Vol C Tables 4.2.6.8 and 6.1.1.4'
P P 0.1023 0.0942 'International Tables Vol C Tables 4.2.6.8 and 6.1.1.4'
Se Se -0.0929 2.2259 'International Tables Vol C Tables 4.2.6.8 and 6.1.1.4'
Cl Cl 0.1484 0.1585 'International Tables Vol C Tables 4.2.6.8 and 6.1.1.4'

loop_
_geom_angle_atom_site_label_1
_geom_angle_atom_site_label_2
_geom_angle_atom_site_label_3
_geom_angle
_geom_angle_site_symmetry_1
_geom_angle_site_symmetry_3
_geom_angle_publ_flag
C2 C1 C12 114.9(3) . . ?
C2 C1 H1A 108.5 . . ?
C12 C1 H1A 108.5 . . ?
C2 C1 H1B 108.5 . . ?
C12 C1 H1B 108.5 . . ?
H1A C1 H1B 107.5 . . ?
C1 C2 C3 114.2(3) . . ?
C1 C2 H2A 108.7 . . ?
C3 C2 H2A 108.7 . . ?
C1 C2 H2B 108.7 . . ?
C3 C2 H2B 108.7 . . ?
H2A C2 H2B 107.6 . . ?
C4 C3 C2 113.8(3) . . ?
C4 C3 H3A 108.8 . . ?
C2 C3 H3A 108.8 . . ?
C4 C3 H3B 108.8 . . ?
C2 C3 H3B 108.8 . . ?
H3A C3 H3B 107.7 . . ?
C3 C4 C5 114.2(3) . . ?
C3 C4 H4A 108.7 . . ?
C5 C4 H4A 108.7 . . ?
C3 C4 H4B 108.7 . . ?
C5 C4 H4B 108.7 . . ?
H4A C4 H4B 107.6 . . ?
C4 C5 C6 113.7(3) . . ?
C4 C5 H5A 108.8 . . ?
C6 C5 H5A 108.8 . . ?
C4 C5 H5B 108.8 . . ?
C6 C5 H5B 108.8 . . ?
H5A C5 H5B 107.7 . . ?
C7 C6 C5 113.9(3) . . ?
C7 C6 H6A 108.8 . . ?
C5 C6 H6A 108.8 . . ?
C7 C6 H6B 108.8 . . ?
C5 C6 H6B 108.8 . . ?
H6A C6 H6B 107.7 . . ?
C8 C7 C6 114.4(3) . . ?
C8 C7 H7A 108.7 . . ?
C6 C7 H7A 108.7 . . ?
C8 C7 H7B 108.7 . . ?
C6 C7 H7B 108.7 . . ?
H7A C7 H7B 107.6 . . ?
C7 C8 C9 114.2(3) . . ?
C7 C8 H8A 108.7 . . ?
C9 C8 H8A 108.7 . . ?
C7 C8 H8B 108.7 . . ?
C9 C8 H8B 108.7 . . ?
H8A C8 H8B 107.6 . . ?
C10 C9 C8 113.8(3) . . ?
C10 C9 H9A 108.8 . . ?
C8 C9 H9A 108.8 . . ?
C10 C9 H9B 108.8 . . ?
C8 C9 H9B 108.8 . . ?
H9A C9 H9B 107.7 . . ?
C11 C10 C9 115.4(3) . . ?
C11 C10 H10A 108.4 . . ?
C9 C10 H10A 108.4 . . ?
C11 C10 H10B 108.4 . . ?
C9 C10 H10B 108.4 . . ?
H10A C10 H10B 107.5 . . ?
C10 C11 C12 112.7(3) . . ?
C10 C11 H11A 109.1 . . ?
C12 C11 H11A 109.1 . . ?
C10 C11 H11B 109.1 . . ?
C12 C11 H11B 109.1 . . ?
H11A C11 H11B 107.8 . . ?
N13 C12 C1 109.9(3) . . ?
N13 C12 C11 110.7(3) . . ?
C1 C12 C11 112.7(3) . . ?
N13 C12 H12 107.8 . . ?
C1 C12 H12 107.8 . . ?
C11 C12 H12 107.8 . . ?
C17 N13 C14 110.1(3) . . ?
C17 N13 C12 125.4(3) . . ?
C14 N13 C12 124.4(3) . . ?
C15 C14 N13 107.6(3) . . ?
C15 C14 H14 126.2 . . ?
N13 C14 H14 126.2 . . ?
C14 C15 N16 107.1(3) . . ?
C14 C15 H15 126.5 . . ?
N16 C15 H15 126.5 . . ?
C17 N16 C15 110.0(2) . . ?
C17 N16 C18 125.2(2) . . ?
C15 N16 C18 124.8(3) . . ?
N13 C17 N16 105.2(2) . . ?
N13 C17 Se1 128.3(2) . . ?
N16 C17 Se1 126.4(2) . . ?
C19 C18 C31 119.7(3) . . ?
C19 C18 N16 118.1(3) . . ?
C31 C18 N16 122.2(3) . . ?
C20 C19 C18 122.9(3) . . ?
C20 C19 H19 118.6 . . ?
C18 C19 H19 118.6 . . ?
C19 C20 C21 119.4(3) . . ?
C19 C20 H20 120.3 . . ?
C21 C20 H20 120.3 . . ?
N22 C21 C20 121.8(3) . . ?
N22 C21 C30 118.6(3) . . ?
C20 C21 C30 119.5(3) . . ?
C21 N22 C23 121.2(2) . . ?
C21 N22 C39 119.4(2) . . ?
C23 N22 C39 118.6(2) . . ?
N22 C23 C24 120.4(3) . . ?
N22 C23 C28 119.7(3) . . ?
C24 C23 C28 120.0(3) . . ?
C25 C24 C23 119.2(3) . . ?
C25 C24 H24 120.4 . . ?
C23 C24 H24 120.4 . . ?
C24 C25 C26 122.2(3) . . ?
C24 C25 H25 118.9 . . ?
C26 C25 H25 118.9 . . ?
C27 C26 C25 119.2(3) . . ?
C27 C26 H26 120.4 . . ?
C25 C26 H26 120.4 . . ?
O45 C27 C26 123.6(3) . . ?
O45 C27 C28 115.5(3) . . ?
C26 C27 C28 120.8(3) . . ?
C23 C28 C29 118.8(3) . . ?
C23 C28 C27 117.3(3) . . ?
C29 C28 C27 123.8(3) . . ?
C30 C29 C28 117.1(3) . . ?
C30 C29 C38 116.7(3) . . ?
C28 C29 C38 126.2(3) . . ?
C29 C30 C21 120.5(3) . . ?
C29 C30 C31 120.2(3) . . ?
C21 C30 C31 119.3(3) . . ?
C18 C31 N32 123.9(3) . . ?
C18 C31 C30 118.8(3) . . ?
N32 C31 C30 117.2(3) . . ?
C33 N32 C31 119.0(3) . . ?
C33 N32 C42 119.4(3) . . ?
C31 N32 C42 121.0(3) . . ?
N32 C33 C38 120.1(3) . . ?
N32 C33 C34 119.7(3) . . ?
C38 C33 C34 120.2(3) . . ?
C35 C34 C33 119.1(3) . . ?
C35 C34 H34 120.5 . . ?
C33 C34 H34 120.5 . . ?
C34 C35 C36 121.9(3) . . ?
C34 C35 H35 119.1 . . ?
C36 C35 H35 119.1 . . ?
C37 C36 C35 119.8(3) . . ?
C37 C36 H36 120.1 . . ?
C35 C36 H36 120.1 . . ?
O47 C37 C36 124.0(3) . . ?
O47 C37 C38 115.6(3) . . ?
C36 C37 C38 120.4(3) . . ?
C33 C38 C37 117.7(3) . . ?
C33 C38 C29 117.7(3) . . ?
C37 C38 C29 124.5(3) . . ?
N22 C39 C40 111.4(3) . . ?
N22 C39 H39A 109.3 . . ?
C40 C39 H39A 109.3 . . ?
N22 C39 H39B 109.3 . . ?
C40 C39 H39B 109.3 . . ?
H39A C39 H39B 108.0 . . ?
C41 C40 C39 112.7(3) . . ?
C41 C40 H40A 109.1 . . ?
C39 C40 H40A 109.1 . . ?
C41 C40 H40B 109.1 . . ?
C39 C40 H40B 109.1 . . ?
H40A C40 H40B 107.8 . . ?
C40 C41 H41A 109.5 . . ?
C40 C41 H41B 109.5 . . ?
H41A C41 H41B 109.5 . . ?
C40 C41 H41C 109.5 . . ?
H41A C41 H41C 109.5 . . ?
H41B C41 H41C 109.5 . . ?
N32 C42 C43 112.5(3) . . ?
N32 C42 H42A 109.1 . . ?
C43 C42 H42A 109.1 . . ?
N32 C42 H42B 109.1 . . ?
C43 C42 H42B 109.1 . . ?
H42A C42 H42B 107.8 . . ?
C44 C43 C42 111.9(3) . . ?
C44 C43 H43A 109.2 . . ?
C42 C43 H43A 109.2 . . ?
C44 C43 H43B 109.2 . . ?
C42 C43 H43B 109.2 . . ?
H43A C43 H43B 107.9 . . ?
C43 C44 H44A 109.5 . . ?
C43 C44 H44B 109.5 . . ?
H44A C44 H44B 109.5 . . ?
C43 C44 H44C 109.5 . . ?
H44A C44 H44C 109.5 . . ?
H44B C44 H44C 109.5 . . ?
C27 O45 C46 116.6(3) . . ?
O45 C46 H46A 109.5 . . ?
O45 C46 H46B 109.5 . . ?
H46A C46 H46B 109.5 . . ?
O45 C46 H46C 109.5 . . ?
H46A C46 H46C 109.5 . . ?
H46B C46 H46C 109.5 . . ?
C37 O47 C48 117.6(3) . . ?
O47 C48 H48A 109.5 . . ?
O47 C48 H48B 109.5 . . ?
H48A C48 H48B 109.5 . . ?
O47 C48 H48C 109.5 . . ?
H48A C48 H48C 109.5 . . ?
H48B C48 H48C 109.5 . . ?
F5 P1 F1 91.08(17) . . ?
F5 P1 F4 90.14(15) . . ?
F1 P1 F4 90.84(16) . . ?
F5 P1 F3 91.48(16) . . ?
F1 P1 F3 91.29(17) . . ?
F4 P1 F3 177.30(17) . . ?
F5 P1 F6 90.50(17) . . ?
F1 P1 F6 178.40(17) . . ?
F4 P1 F6 89.41(14) . . ?
F3 P1 F6 88.41(15) . . ?
F5 P1 F2 179.27(16) . . ?
F1 P1 F2 89.55(14) . . ?
F4 P1 F2 90.23(13) . . ?
F3 P1 F2 88.13(14) . . ?
F6 P1 F2 88.87(14) . . ?
Cl2 C101 Cl1 112.7(3) . . ?
Cl2 C101 H10C 109.1 . . ?
Cl1 C101 H10C 109.1 . . ?
Cl2 C101 H10D 109.1 . . ?
Cl1 C101 H10D 109.1 . . ?
H10C C101 H10D 107.8 . . ?
Cl11 C201 Cl12 110.7(2) . . ?
Cl11 C201 H20A 109.5 . . ?
Cl12 C201 H20A 109.5 . . ?
Cl11 C201 H20B 109.5 . . ?
Cl12 C201 H20B 109.5 . . ?
H20A C201 H20B 108.1 . . ?

loop_
_geom_bond_atom_site_label_1
_geom_bond_atom_site_label_2
_geom_bond_distance
_geom_bond_site_symmetry_2
_geom_bond_publ_flag
Se1 C17 1.837(3) . ?
C1 C2 1.524(5) . ?
C1 C12 1.526(5) . ?
C1 H1A 0.9900 . ?
C1 H1B 0.9900 . ?
C2 C3 1.530(5) . ?
C2 H2A 0.9900 . ?
C2 H2B 0.9900 . ?
C3 C4 1.525(5) . ?
C3 H3A 0.9900 . ?
C3 H3B 0.9900 . ?
C4 C5 1.528(5) . ?
C4 H4A 0.9900 . ?
C4 H4B 0.9900 . ?
C5 C6 1.535(5) . ?
C5 H5A 0.9900 . ?
C5 H5B 0.9900 . ?
C6 C7 1.527(5) . ?
C6 H6A 0.9900 . ?
C6 H6B 0.9900 . ?
C7 C8 1.524(5) . ?
C7 H7A 0.9900 . ?
C7 H7B 0.9900 . ?
C8 C9 1.535(5) . ?
C8 H8A 0.9900 . ?
C8 H8B 0.9900 . ?
C9 C10 1.525(5) . ?
C9 H9A 0.9900 . ?
C9 H9B 0.9900 . ?
C10 C11 1.520(5) . ?
C10 H10A 0.9900 . ?
C10 H10B 0.9900 . ?
C11 C12 1.544(4) . ?
C11 H11A 0.9900 . ?
C11 H11B 0.9900 . ?
C12 N13 1.474(4) . ?
C12 H12 1.0000 . ?
N13 C17 1.361(4) . ?
N13 C14 1.383(4) . ?
C14 C15 1.339(5) . ?
C14 H14 0.9500 . ?
C15 N16 1.391(4) . ?
C15 H15 0.9500 . ?
N16 C17 1.364(4) . ?
N16 C18 1.430(4) . ?
C18 C19 1.387(4) . ?
C18 C31 1.395(4) . ?
C19 C20 1.369(4) . ?
C19 H19 0.9500 . ?
C20 C21 1.401(4) . ?
C20 H20 0.9500 . ?
C21 N22 1.375(4) . ?
C21 C30 1.428(4) . ?
N22 C23 1.380(4) . ?
N22 C39 1.477(4) . ?
C23 C24 1.409(4) . ?
C23 C28 1.419(4) . ?
C24 C25 1.363(5) . ?
C24 H24 0.9500 . ?
C25 C26 1.401(5) . ?
C25 H25 0.9500 . ?
C26 C27 1.366(4) . ?
C26 H26 0.9500 . ?
C27 O45 1.355(4) . ?
C27 C28 1.437(4) . ?
C28 C29 1.431(4) . ?
C29 C30 1.403(4) . ?
C29 C38 1.447(4) . ?
C30 C31 1.434(4) . ?
C31 N32 1.398(4) . ?
N32 C33 1.388(4) . ?
N32 C42 1.482(4) . ?
C33 C38 1.408(4) . ?
C33 C34 1.410(4) . ?
C34 C35 1.370(5) . ?
C34 H34 0.9500 . ?
C35 C36 1.387(5) . ?
C35 H35 0.9500 . ?
C36 C37 1.373(5) . ?
C36 H36 0.9500 . ?
C37 O47 1.355(4) . ?
C37 C38 1.429(4) . ?
C39 C40 1.520(4) . ?
C39 H39A 0.9900 . ?
C39 H39B 0.9900 . ?
C40 C41 1.518(4) . ?
C40 H40A 0.9900 . ?
C40 H40B 0.9900 . ?
C41 H41A 0.9800 . ?
C41 H41B 0.9800 . ?
C41 H41C 0.9800 . ?
C42 C43 1.518(5) . ?
C42 H42A 0.9900 . ?
C42 H42B 0.9900 . ?
C43 C44 1.508(5) . ?
C43 H43A 0.9900 . ?
C43 H43B 0.9900 . ?
C44 H44A 0.9800 . ?
C44 H44B 0.9800 . ?
C44 H44C 0.9800 . ?
O45 C46 1.425(4) . ?
C46 H46A 0.9800 . ?
C46 H46B 0.9800 . ?
C46 H46C 0.9800 . ?
O47 C48 1.433(4) . ?
C48 H48A 0.9800 . ?
C48 H48B 0.9800 . ?
C48 H48C 0.9800 . ?
P1 F5 1.576(3) . ?
P1 F1 1.579(3) . ?
P1 F4 1.586(2) . ?
P1 F3 1.595(3) . ?
P1 F6 1.600(2) . ?
P1 F2 1.602(2) . ?
C101 Cl2 1.717(7) . ?
C101 Cl1 1.728(5) . ?
C101 H10C 0.9900 . ?
C101 H10D 0.9900 . ?
C201 Cl11 1.749(4) . ?
C201 Cl12 1.764(5) . ?
C201 H20A 0.9900 . ?
C201 H20B 0.9900 . ?

loop_
_geom_torsion_atom_site_label_1
_geom_torsion_atom_site_label_2
_geom_torsion_atom_site_label_3
_geom_torsion_atom_site_label_4
_geom_torsion
_geom_torsion_site_symmetry_1
_geom_torsion_site_symmetry_2
_geom_torsion_site_symmetry_3
_geom_torsion_site_symmetry_4
_geom_torsion_publ_flag
C12 C1 C2 C3 67.9(4) . . . . ?
C1 C2 C3 C4 66.9(4) . . . . ?
C2 C3 C4 C5 -159.5(3) . . . . ?
C3 C4 C5 C6 70.3(4) . . . . ?
C4 C5 C6 C7 68.2(4) . . . . ?
C5 C6 C7 C8 -161.5(3) . . . . ?
C6 C7 C8 C9 69.0(4) . . . . ?
C7 C8 C9 C10 68.2(4) . . . . ?
C8 C9 C10 C11 -159.1(3) . . . . ?
C9 C10 C11 C12 65.6(4) . . . . ?
C2 C1 C12 N13 72.3(4) . . . . ?
C2 C1 C12 C11 -163.7(3) . . . . ?
C10 C11 C12 N13 -163.4(3) . . . . ?
C10 C11 C12 C1 73.0(4) . . . . ?
C1 C12 N13 C17 -106.5(3) . . . . ?
C11 C12 N13 C17 128.3(3) . . . . ?
C1 C12 N13 C14 70.0(4) . . . . ?
C11 C12 N13 C14 -55.2(4) . . . . ?
C17 N13 C14 C15 0.1(4) . . . . ?
C12 N13 C14 C15 -176.8(3) . . . . ?
N13 C14 C15 N16 0.0(4) . . . . ?
C14 C15 N16 C17 -0.1(4) . . . . ?
C14 C15 N16 C18 178.3(3) . . . . ?
C14 N13 C17 N16 -0.2(3) . . . . ?
C12 N13 C17 N16 176.8(3) . . . . ?
C14 N13 C17 Se1 -178.6(2) . . . . ?
C12 N13 C17 Se1 -1.6(5) . . . . ?
C15 N16 C17 N13 0.1(3) . . . . ?
C18 N16 C17 N13 -178.2(3) . . . . ?
C15 N16 C17 Se1 178.6(2) . . . . ?
C18 N16 C17 Se1 0.2(4) . . . . ?
C17 N16 C18 C19 -69.2(4) . . . . ?
C15 N16 C18 C19 112.7(3) . . . . ?
C17 N16 C18 C31 114.5(3) . . . . ?
C15 N16 C18 C31 -63.7(4) . . . . ?
C31 C18 C19 C20 1.6(5) . . . . ?
N16 C18 C19 C20 -174.8(3) . . . . ?
C18 C19 C20 C21 3.1(5) . . . . ?
C19 C20 C21 N22 175.3(3) . . . . ?
C19 C20 C21 C30 -2.9(4) . . . . ?
C20 C21 N22 C23 167.8(3) . . . . ?
C30 C21 N22 C23 -14.0(4) . . . . ?
C20 C21 N22 C39 -2.0(4) . . . . ?
C30 C21 N22 C39 176.2(3) . . . . ?
C21 N22 C23 C24 -171.5(3) . . . . ?
C39 N22 C23 C24 -1.6(4) . . . . ?
C21 N22 C23 C28 9.3(4) . . . . ?
C39 N22 C23 C28 179.2(3) . . . . ?
N22 C23 C24 C25 175.5(3) . . . . ?
C28 C23 C24 C25 -5.2(5) . . . . ?
C23 C24 C25 C26 -3.9(5) . . . . ?
C24 C25 C26 C27 5.3(6) . . . . ?
C25 C26 C27 O45 -173.1(3) . . . . ?
C25 C26 C27 C28 2.4(5) . . . . ?
N22 C23 C28 C29 8.7(4) . . . . ?
C24 C23 C28 C29 -170.6(3) . . . . ?
N22 C23 C28 C27 -168.4(3) . . . . ?
C24 C23 C28 C27 12.3(5) . . . . ?
O45 C27 C28 C23 164.9(3) . . . . ?
C26 C27 C28 C23 -11.0(5) . . . . ?
O45 C27 C28 C29 -12.0(5) . . . . ?
C26 C27 C28 C29 172.1(3) . . . . ?
C23 C28 C29 C30 -21.1(4) . . . . ?
C27 C28 C29 C30 155.8(3) . . . . ?
C23 C28 C29 C38 156.6(3) . . . . ?
C27 C28 C29 C38 -26.5(5) . . . . ?
C28 C29 C30 C21 16.5(4) . . . . ?
C38 C29 C30 C21 -161.4(3) . . . . ?
C28 C29 C30 C31 -162.7(3) . . . . ?
C38 C29 C30 C31 19.4(4) . . . . ?
N22 C21 C30 C29 0.7(4) . . . . ?
C20 C21 C30 C29 178.9(3) . . . . ?
N22 C21 C30 C31 179.9(3) . . . . ?
C20 C21 C30 C31 -1.9(4) . . . . ?
C19 C18 C31 N32 172.2(3) . . . . ?
N16 C18 C31 N32 -11.5(5) . . . . ?
C19 C18 C31 C30 -6.4(4) . . . . ?
N16 C18 C31 C30 169.9(3) . . . . ?
C29 C30 C31 C18 -174.3(3) . . . . ?
C21 C30 C31 C18 6.5(4) . . . . ?
C29 C30 C31 N32 7.0(4) . . . . ?
C21 C30 C31 N32 -172.2(3) . . . . ?
C18 C31 N32 C33 154.2(3) . . . . ?
C30 C31 N32 C33 -27.2(4) . . . . ?
C18 C31 N32 C42 -34.5(4) . . . . ?
C30 C31 N32 C42 144.1(3) . . . . ?
C31 N32 C33 C38 20.1(4) . . . . ?
C42 N32 C33 C38 -151.3(3) . . . . ?
C31 N32 C33 C34 -159.5(3) . . . . ?
C42 N32 C33 C34 29.0(4) . . . . ?
N32 C33 C34 C35 174.0(3) . . . . ?
C38 C33 C34 C35 -5.7(5) . . . . ?
C33 C34 C35 C36 -1.8(5) . . . . ?
C34 C35 C36 C37 3.3(5) . . . . ?
C35 C36 C37 O47 -174.5(3) . . . . ?
C35 C36 C37 C38 2.7(5) . . . . ?
N32 C33 C38 C37 -168.5(3) . . . . ?
C34 C33 C38 C37 11.2(5) . . . . ?
N32 C33 C38 C29 7.2(4) . . . . ?
C34 C33 C38 C29 -173.2(3) . . . . ?
O47 C37 C38 C33 167.7(3) . . . . ?
C36 C37 C38 C33 -9.7(5) . . . . ?
O47 C37 C38 C29 -7.6(5) . . . . ?
C36 C37 C38 C29 175.0(3) . . . . ?
C30 C29 C38 C33 -26.5(4) . . . . ?
C28 C29 C38 C33 155.8(3) . . . . ?
C30 C29 C38 C37 148.8(3) . . . . ?
C28 C29 C38 C37 -28.9(5) . . . . ?
C21 N22 C39 C40 89.7(3) . . . . ?
C23 N22 C39 C40 -80.4(3) . . . . ?
N22 C39 C40 C41 170.9(3) . . . . ?
C33 N32 C42 C43 58.7(4) . . . . ?
C31 N32 C42 C43 -112.6(3) . . . . ?
N32 C42 C43 C44 63.7(4) . . . . ?
C26 C27 O45 C46 -2.3(5) . . . . ?
C28 C27 O45 C46 -178.1(3) . . . . ?
C36 C37 O47 C48 0.4(5) . . . . ?
C38 C37 O47 C48 -176.9(3) . . . . ?
